data_2108403
loop_
_publ_author_name
'K\"ohler, Christian'
'L\"ubben, Jens'
'Krause, Lennard'
'Hoffmann, Christina'
'Herbst-Irmer, Regine'
'Stalke, Dietmar'

_publ_section_title
;
 Comparison of different strategies for modelling hydrogen atoms in charge
 density analyses
;
_journal_issue 3
_journal_name_full 'Acta Crystallographica Section B'
_journal_page_first
;
;
_journal_paper_doi 10.1107/S2052520619004517
_journal_volume 75
_journal_year 2019
_chemical_formula_moiety 'C26 H19 P S'
_chemical_formula_sum 'C26 H19 P S'
_chemical_formula_weight 394.44
_space_group_IT_number 2
_symmetry_cell_setting triclinic
_symmetry_space_group_name_Hall '-P 1'
_symmetry_space_group_name_H-M 'P -1'
_audit_conform_dict_location ftp://ftp.iucr.org/pub/cif_core.dic
_audit_conform_dict_name cif_core.dic
_audit_conform_dict_version 2.3
_audit_creation_date '03-May-19 T09:54:06-00:00'
_audit_creation_method 'XD routine XDCIF'
_cell_angle_alpha 101.55(2)
_cell_angle_beta 91.23(2)
_cell_angle_gamma 112.05(2)
_cell_formula_units_Z 4
_cell_length_a 10.223(2)
_cell_length_b 12.326(2)
_cell_length_c 17.357(3)
_cell_measurement_reflns_used 9960
_cell_measurement_temperature 100(2)
_cell_measurement_theta_max 54.65
_cell_measurement_theta_min 1.20
_cell_volume 1974.8(7)
_computing_molecular_graphics 'Volkov et al, (2006)'
_computing_publication_material 'Volkov et al, (2006)'
_computing_structure_refinement 'Volkov et al, (2006)'
_diffrn_ambient_temperature 100(2)
_diffrn_measured_fraction_theta_full 1.000
_diffrn_measured_fraction_theta_max 0.967
_diffrn_measurement_device_type 'Bruker Smart APEX II Ultra'
_diffrn_reflns_av_R_equivalents 0.0225
_diffrn_reflns_av_sigmaI/netI 0.0117
_diffrn_reflns_limit_h_max 23
_diffrn_reflns_limit_h_min -23
_diffrn_reflns_limit_k_max 28
_diffrn_reflns_limit_k_min -28
_diffrn_reflns_limit_l_max 39
_diffrn_reflns_limit_l_min -39
_diffrn_reflns_number 299913
_diffrn_reflns_theta_full 25.242
_diffrn_reflns_theta_max 54.654
_diffrn_reflns_theta_min 1.20
_diffrn_source 'BRUKER Rotating Anode'
_exptl_absorpt_coefficient_mu 0.254
_exptl_absorpt_correction_T_max 0.9726
_exptl_absorpt_correction_T_min 0.9463
_exptl_absorpt_correction_type multi-scan
_exptl_absorpt_process_details SADABS-2016/2
_exptl_crystal_colour yellow
_exptl_crystal_density_diffrn 1.327
_exptl_crystal_description block
_exptl_crystal_F_000 824
_exptl_crystal_size_max 0.22
_exptl_crystal_size_mid 0.19
_exptl_crystal_size_min 0.11
_refine_diff_density_max 0.195
_refine_diff_density_min -0.206
_refine_diff_density_rms 0.033
_refine_ls_extinction_method none
_refine_ls_goodness_of_fit_ref 1.567
_refine_ls_matrix_type full
_refine_ls_number_parameters 816
_refine_ls_number_reflns 41640
_refine_ls_number_restraints 0
_refine_ls_R_factor_all 0.016
_refine_ls_R_factor_gt 0.014
_refine_ls_shift/su_max 0
_refine_ls_structure_factor_coef Fsqd
_refine_ls_weighting_details
;
        calc w2 = 1/[s^2^(Fo^2^)]
;
_refine_ls_weighting_scheme calc
_refine_ls_wR_factor_ref 0.022
_reflns_number_gt 41917
_reflns_number_total 48281
_reflns_threshold_expression >2sigma(I)
_cod_data_source_file bm5108sup1.cif
_cod_data_source_block SPAnH_APD
_cod_original_sg_symbol_H-M P-1
_cod_database_code 2108403

loop_
_space_group_symop_id
_space_group_symop_operation_xyz
1 +X,+Y,+Z
2 -X,-Y,-Z

loop_
_atom_local_axes_atom_label
_atom_local_axes_atom0
_atom_local_axes_ax1
_atom_local_axes_atom1
_atom_local_axes_atom2
_atom_local_axes_ax2
S(1) P(1) Z S(1) C(1) Y
S(2) P(2) Z S(2) C(27) Y
P(1) S(1) Z P(1) C(21) X
P(2) S(2) Z P(2) C(47) X
C(1) P(1) Z C(1) C(14) X
C(2) C(1) X C(2) C(7) Y
C(3) C(2) X C(3) C(4) Y
C(4) C(3) X C(4) C(5) Y
C(5) C(4) X C(5) C(6) Y
C(6) C(5) X C(6) C(7) Y
C(7) C(2) X C(7) C(8) Y
C(8) C(1) Z C(8) C(9) Y
C(9) C(8) X C(9) C(14) Y
C(10) C(9) X C(10) C(11) Y
C(11) C(10) X C(11) C(12) Y
C(12) C(11) X C(12) C(13) Y
C(13) C(12) X C(13) C(14) Y
C(14) C(1) X C(14) C(13) Y
C(15) P(1) Z C(15) C(20) Y
C(16) C(15) X C(16) C(17) Y
C(17) C(20) Z C(17) C(18) X
C(18) C(15) Z C(18) C(19) X
C(19) C(16) Z C(19) C(20) X
C(20) C(15) X C(20) C(19) Y
C(21) P(1) Z C(21) C(26) Y
C(22) C(21) X C(22) C(23) Y
C(23) C(26) Z C(23) C(24) X
C(24) C(21) Z C(24) C(25) X
C(25) C(22) Z C(25) C(26) X
C(26) C(21) X C(26) C(25) Y
C(27) P(2) Z C(27) C(40) X
C(28) C(27) X C(28) C(33) Y
C(29) C(28) X C(29) C(30) Y
C(30) C(29) X C(30) C(31) Y
C(31) C(30) X C(31) C(32) Y
C(32) C(31) X C(32) C(33) Y
C(33) C(28) X C(33) C(34) Y
C(34) C(27) Z C(34) C(35) Y
C(35) C(34) X C(35) C(40) Y
C(36) C(35) X C(36) C(37) Y
C(37) C(36) X C(37) C(38) Y
C(38) C(37) X C(38) C(39) Y
C(39) C(38) X C(39) C(40) Y
C(40) C(27) X C(40) C(39) Y
C(41) P(2) Z C(41) C(46) Y
C(42) C(41) X C(42) C(43) Y
C(43) C(46) Z C(43) C(44) X
C(44) C(41) Z C(44) C(45) X
C(45) C(42) Z C(45) C(46) X
C(46) C(41) X C(46) C(45) Y
C(47) P(2) Z C(47) C(52) Y
C(48) C(47) X C(48) C(49) Y
C(49) C(52) Z C(49) C(50) X
C(50) C(47) Z C(50) C(51) X
C(51) C(48) Z C(51) C(52) X
C(52) C(47) X C(52) C(51) Y
H(3) C(3) Z H(3) C(2) Y
H(4) C(4) Z H(4) C(3) Y
H(5) C(5) Z H(5) C(4) Y
H(6) C(6) Z H(6) C(5) Y
H(8) C(8) Z H(8) C(7) Y
H(10) C(10) Z H(10) C(9) Y
H(11) C(11) Z H(11) C(10) Y
H(12) C(12) Z H(12) C(11) Y
H(13) C(13) Z H(13) C(12) Y
H(16) C(16) Z H(16) C(15) Y
H(17) C(17) Z H(17) C(16) Y
H(18) C(18) Z H(18) C(17) Y
H(19) C(19) Z H(19) C(18) Y
H(20) C(20) Z H(20) C(15) Y
H(22) C(22) Z H(22) C(21) Y
H(23) C(23) Z H(23) C(22) Y
H(24) C(24) Z H(24) C(23) Y
H(25) C(25) Z H(25) C(24) Y
H(26) C(26) Z H(26) C(21) Y
H(29) C(29) Z H(29) C(28) Y
H(30) C(30) Z H(30) C(29) Y
H(31) C(31) Z H(31) C(30) Y
H(32) C(32) Z H(32) C(31) Y
H(34) C(34) Z H(34) C(33) Y
H(36) C(36) Z H(36) C(35) Y
H(37) C(37) Z H(37) C(36) Y
H(38) C(38) Z H(38) C(37) Y
H(39) C(39) Z H(39) C(38) Y
H(42) C(42) Z H(42) C(41) Y
H(43) C(43) Z H(43) C(42) Y
H(44) C(44) Z H(44) C(43) Y
H(45) C(45) Z H(45) C(44) Y
H(46) C(46) Z H(46) C(41) Y
H(48) C(48) Z H(48) C(47) Y
H(49) C(49) Z H(49) C(48) Y
H(50) C(50) Z H(50) C(49) Y
H(51) C(51) Z H(51) C(50) Y
H(52) C(52) Z H(52) C(47) Y

loop_
_atom_rho_multipole_atom_label
_atom_rho_multipole_coeff_Pv
_atom_rho_multipole_coeff_P00
_atom_rho_multipole_coeff_P11
_atom_rho_multipole_coeff_P1-1
_atom_rho_multipole_coeff_P10
_atom_rho_multipole_coeff_P20
_atom_rho_multipole_coeff_P21
_atom_rho_multipole_coeff_P2-1
_atom_rho_multipole_coeff_P22
_atom_rho_multipole_coeff_P2-2
_atom_rho_multipole_coeff_P30
_atom_rho_multipole_coeff_P31
_atom_rho_multipole_coeff_P3-1
_atom_rho_multipole_coeff_P32
_atom_rho_multipole_coeff_P3-2
_atom_rho_multipole_coeff_P33
_atom_rho_multipole_coeff_P3-3
_atom_rho_multipole_coeff_P40
_atom_rho_multipole_coeff_P41
_atom_rho_multipole_coeff_P4-1
_atom_rho_multipole_coeff_P42
_atom_rho_multipole_coeff_P4-2
_atom_rho_multipole_coeff_P43
_atom_rho_multipole_coeff_P4-3
_atom_rho_multipole_coeff_P44
_atom_rho_multipole_coeff_P4-4
_atom_rho_multipole_kappa
_atom_rho_multipole_kappa_prime0
_atom_rho_multipole_kappa_prime1
_atom_rho_multipole_kappa_prime2
_atom_rho_multipole_kappa_prime3
_atom_rho_multipole_kappa_prime4
S(1) 6.200(16) 0 0 0 -0.081(6) -0.154(5) 0 0 0 0 0.045(4) 0 0 0 0 0 0 0.018(4) 0 0 0 0 0 0 0 0 1.0058(9) 0.95347 0.95347 0.95347 0.95347 0.95347
S(2) 6.200(16) 0 0 0 -0.081(6) -0.154(5) 0 0 0 0 0.045(4) 0 0 0 0 0 0 0.018(4) 0 0 0 0 0 0 0 0 1.0058(9) 0.95347 0.95347 0.95347 0.95347 0.95347
P(1) 4.92(2) 0 0 0 0.143(9) 0.159(8) 0 0 0 0 0.564(8) 0 0 0 0 0.372(6) 0 0.018(6) 0 0 0 0 -0.220(6) 0 0 0 1.0019(15) 0.770161 0.770161 0.770161 0.770161 0.770161
P(2) 4.92(2) 0 0 0 0.143(9) 0.159(8) 0 0 0 0 0.564(8) 0 0 0 0 0.372(6) 0 0.018(6) 0 0 0 0 -0.220(6) 0 0 0 1.0019(15) 0.770161 0.770161 0.770161 0.770161 0.770161
C(1) 4.163(18) 0 0 0 -0.046(4) 0.031(3) 0 0 0.143(4) 0 0.198(4) 0 0 -0.149(4) 0 0 0 0.009(5) 0 0 0.002(4) 0 0 0 0.017(4) 0 0.9973(16) 0.987776 0.987776 0.987776 0.987776 0.987776
C(2) 3.906(11) 0 -0.001(3) -0.007(2) 0 -0.172(3) 0 0 0.012(3) -0.004(2) 0 0.009(3) -0.004(2) 0 0 0.214(3) 0.000(2) 0.017(3) 0 0 0.005(3) 0.001(3) 0 0 0.013(3) -0.006(3) 1.0188(11) 0.99299 0.99299 0.99299 0.99299 0.99299
C(3) 4.094(7) 0 0.0217(19) 0.0431(19) 0 -0.1929(18) 0 0 0.0083(18) -0.0205(18) 0 0.0080(19) 0.0138(19) 0 0 0.277(2) 0.016(2) 0.016(3) 0 0 0.003(2) -0.007(2) 0 0 0.009(2) 0.010(2) 1.0043(8) 0.968731 0.968731 0.968731 0.968731 0.968731
C(4) 4.000(5) 0 0.016(2) 0.024(2) 0 -0.1943(17) 0 0 0.0105(19) -0.0162(17) 0 0.021(2) 0.0198(19) 0 0 0.2480(18) 0.010(2) 0.018(2) 0 0 0.009(3) -0.015(2) 0 0 0.006(3) -0.011(2) 1.0080(7) 0.986625 0.986625 0.986625 0.986625 0.986625
C(5) 4.000(5) 0 0.016(2) 0.024(2) 0 -0.1943(17) 0 0 0.0105(19) -0.0162(17) 0 0.021(2) 0.0198(19) 0 0 0.2480(18) 0.010(2) 0.018(2) 0 0 0.009(3) -0.015(2) 0 0 0.006(3) -0.011(2) 1.0080(7) 0.986625 0.986625 0.986625 0.986625 0.986625
C(6) 4.094(7) 0 0.0217(19) 0.0431(19) 0 -0.1929(18) 0 0 0.0083(18) -0.0205(18) 0 0.0080(19) 0.0138(19) 0 0 0.277(2) 0.016(2) 0.016(3) 0 0 0.003(2) -0.007(2) 0 0 0.009(2) 0.010(2) 1.0043(8) 0.968731 0.968731 0.968731 0.968731 0.968731
C(7) 4.012(11) 0 0.021(2) 0.037(3) 0 -0.194(2) 0 0 0.008(2) -0.016(3) 0 0.000(2) 0.002(3) 0 0 0.259(3) 0.006(3) 0.027(4) 0 0 -0.002(3) 0.005(3) 0 0 0.021(3) 0.026(3) 1.0153(11) 0.987722 0.987722 0.987722 0.987722 0.987722
C(8) 3.961(14) 0 0 0 0.021(4) 0.074(3) 0 0 -0.177(4) 0 -0.223(4) 0 0 -0.133(4) 0 0 0 0.054(5) 0 0 0.002(5) 0 0 0 -0.002(5) 0 1.0130(15) 0.97709 0.97709 0.97709 0.97709 0.97709
C(9) 4.012(11) 0 0.021(2) 0.037(3) 0 -0.194(2) 0 0 0.008(2) -0.016(3) 0 0.000(2) 0.002(3) 0 0 0.259(3) 0.006(3) 0.027(4) 0 0 -0.002(3) 0.005(3) 0 0 0.021(3) 0.026(3) 1.0153(11) 0.987722 0.987722 0.987722 0.987722 0.987722
C(10) 4.094(7) 0 0.0217(19) 0.0431(19) 0 -0.1929(18) 0 0 0.0083(18) -0.0205(18) 0 0.0080(19) 0.0138(19) 0 0 0.277(2) 0.016(2) 0.016(3) 0 0 0.003(2) -0.007(2) 0 0 0.009(2) 0.010(2) 1.0043(8) 0.968731 0.968731 0.968731 0.968731 0.968731
C(11) 4.000(5) 0 0.016(2) 0.024(2) 0 -0.1943(17) 0 0 0.0105(19) -0.0162(17) 0 0.021(2) 0.0198(19) 0 0 0.2480(18) 0.010(2) 0.018(2) 0 0 0.009(3) -0.015(2) 0 0 0.006(3) -0.011(2) 1.0080(7) 0.986625 0.986625 0.986625 0.986625 0.986625
C(12) 4.000(5) 0 0.016(2) 0.024(2) 0 -0.1943(17) 0 0 0.0105(19) -0.0162(17) 0 0.021(2) 0.0198(19) 0 0 0.2480(18) 0.010(2) 0.018(2) 0 0 0.009(3) -0.015(2) 0 0 0.006(3) -0.011(2) 1.0080(7) 0.986625 0.986625 0.986625 0.986625 0.986625
C(13) 4.094(7) 0 0.0217(19) 0.0431(19) 0 -0.1929(18) 0 0 0.0083(18) -0.0205(18) 0 0.0080(19) 0.0138(19) 0 0 0.277(2) 0.016(2) 0.016(3) 0 0 0.003(2) -0.007(2) 0 0 0.009(2) 0.010(2) 1.0043(8) 0.968731 0.968731 0.968731 0.968731 0.968731
C(14) 3.906(11) 0 -0.001(3) -0.007(2) 0 -0.172(3) 0 0 0.012(3) -0.004(2) 0 0.009(3) -0.004(2) 0 0 0.214(3) 0.000(2) 0.017(3) 0 0 0.005(3) 0.001(3) 0 0 0.013(3) -0.006(3) 1.0188(11) 0.99299 0.99299 0.99299 0.99299 0.99299
C(15) 4.107(15) 0 0 0 -0.029(3) 0.038(3) 0 0 -0.157(3) 0 0.197(4) 0 0 0.128(3) 0 0 0 0.026(4) 0 0 -0.005(4) 0 0 0 0.001(3) 0 1.0010(13) 0.984857 0.984857 0.984857 0.984857 0.984857
C(16) 4.004(8) 0 0.023(3) 0.032(2) 0 -0.1870(19) 0 0 0.005(2) -0.013(2) 0 0.008(2) 0.0153(19) 0 0 0.254(2) 0.006(2) 0.010(3) 0 0 0.004(2) -0.002(3) 0 0 0.016(3) 0.003(2) 1.0099(8) 0.989412 0.989412 0.989412 0.989412 0.989412
C(17) 3.999(4) 0 0 0 0.0393(18) 0.0683(15) 0 0 0.1731(13) 0 -0.2260(17) 0 0 0.1423(16) 0 0 0 0.001(2) 0 0 0.0176(19) 0 0 0 0.0035(18) 0 1.0082(6) 0.985383 0.985383 0.985383 0.985383 0.985383
C(18) 3.999(4) 0 0 0 0.0393(18) 0.0683(15) 0 0 0.1731(13) 0 -0.2260(17) 0 0 0.1423(16) 0 0 0 0.001(2) 0 0 0.0176(19) 0 0 0 0.0035(18) 0 1.0082(6) 0.985383 0.985383 0.985383 0.985383 0.985383
C(19) 3.999(4) 0 0 0 0.0393(18) 0.0683(15) 0 0 0.1731(13) 0 -0.2260(17) 0 0 0.1423(16) 0 0 0 0.001(2) 0 0 0.0176(19) 0 0 0 0.0035(18) 0 1.0082(6) 0.985383 0.985383 0.985383 0.985383 0.985383
C(20) 4.004(8) 0 0.023(3) 0.032(2) 0 -0.1870(19) 0 0 0.005(2) -0.013(2) 0 0.008(2) 0.0153(19) 0 0 0.254(2) 0.006(2) 0.010(3) 0 0 0.004(2) -0.002(3) 0 0 0.016(3) 0.003(2) 1.0099(8) 0.989412 0.989412 0.989412 0.989412 0.989412
C(21) 4.107(15) 0 0 0 -0.029(3) 0.038(3) 0 0 -0.157(3) 0 0.197(4) 0 0 0.128(3) 0 0 0 0.026(4) 0 0 -0.005(4) 0 0 0 0.001(3) 0 1.0010(13) 0.984857 0.984857 0.984857 0.984857 0.984857
C(22) 4.004(8) 0 0.023(3) 0.032(2) 0 -0.1870(19) 0 0 0.005(2) -0.013(2) 0 0.008(2) 0.0153(19) 0 0 0.254(2) 0.006(2) 0.010(3) 0 0 0.004(2) -0.002(3) 0 0 0.016(3) 0.003(2) 1.0099(8) 0.989412 0.989412 0.989412 0.989412 0.989412
C(23) 3.999(4) 0 0 0 0.0393(18) 0.0683(15) 0 0 0.1731(13) 0 -0.2260(17) 0 0 0.1423(16) 0 0 0 0.001(2) 0 0 0.0176(19) 0 0 0 0.0035(18) 0 1.0082(6) 0.985383 0.985383 0.985383 0.985383 0.985383
C(24) 3.999(4) 0 0 0 0.0393(18) 0.0683(15) 0 0 0.1731(13) 0 -0.2260(17) 0 0 0.1423(16) 0 0 0 0.001(2) 0 0 0.0176(19) 0 0 0 0.0035(18) 0 1.0082(6) 0.985383 0.985383 0.985383 0.985383 0.985383
C(25) 3.999(4) 0 0 0 0.0393(18) 0.0683(15) 0 0 0.1731(13) 0 -0.2260(17) 0 0 0.1423(16) 0 0 0 0.001(2) 0 0 0.0176(19) 0 0 0 0.0035(18) 0 1.0082(6) 0.985383 0.985383 0.985383 0.985383 0.985383
C(26) 4.004(8) 0 0.023(3) 0.032(2) 0 -0.1870(19) 0 0 0.005(2) -0.013(2) 0 0.008(2) 0.0153(19) 0 0 0.254(2) 0.006(2) 0.010(3) 0 0 0.004(2) -0.002(3) 0 0 0.016(3) 0.003(2) 1.0099(8) 0.989412 0.989412 0.989412 0.989412 0.989412
C(27) 4.163(18) 0 0 0 -0.046(4) 0.031(3) 0 0 0.143(4) 0 0.198(4) 0 0 -0.149(4) 0 0 0 0.009(5) 0 0 0.002(4) 0 0 0 0.017(4) 0 0.9973(16) 0.987776 0.987776 0.987776 0.987776 0.987776
C(28) 3.906(11) 0 -0.001(3) -0.007(2) 0 -0.172(3) 0 0 0.012(3) -0.004(2) 0 0.009(3) -0.004(2) 0 0 0.214(3) 0.000(2) 0.017(3) 0 0 0.005(3) 0.001(3) 0 0 0.013(3) -0.006(3) 1.0188(11) 0.99299 0.99299 0.99299 0.99299 0.99299
C(29) 4.094(7) 0 0.0217(19) 0.0431(19) 0 -0.1929(18) 0 0 0.0083(18) -0.0205(18) 0 0.0080(19) 0.0138(19) 0 0 0.277(2) 0.016(2) 0.016(3) 0 0 0.003(2) -0.007(2) 0 0 0.009(2) 0.010(2) 1.0043(8) 0.968731 0.968731 0.968731 0.968731 0.968731
C(30) 4.000(5) 0 0.016(2) 0.024(2) 0 -0.1943(17) 0 0 0.0105(19) -0.0162(17) 0 0.021(2) 0.0198(19) 0 0 0.2480(18) 0.010(2) 0.018(2) 0 0 0.009(3) -0.015(2) 0 0 0.006(3) -0.011(2) 1.0080(7) 0.986625 0.986625 0.986625 0.986625 0.986625
C(31) 4.000(5) 0 0.016(2) 0.024(2) 0 -0.1943(17) 0 0 0.0105(19) -0.0162(17) 0 0.021(2) 0.0198(19) 0 0 0.2480(18) 0.010(2) 0.018(2) 0 0 0.009(3) -0.015(2) 0 0 0.006(3) -0.011(2) 1.0080(7) 0.986625 0.986625 0.986625 0.986625 0.986625
C(32) 4.094(7) 0 0.0217(19) 0.0431(19) 0 -0.1929(18) 0 0 0.0083(18) -0.0205(18) 0 0.0080(19) 0.0138(19) 0 0 0.277(2) 0.016(2) 0.016(3) 0 0 0.003(2) -0.007(2) 0 0 0.009(2) 0.010(2) 1.0043(8) 0.968731 0.968731 0.968731 0.968731 0.968731
C(33) 4.012(11) 0 0.021(2) 0.037(3) 0 -0.194(2) 0 0 0.008(2) -0.016(3) 0 0.000(2) 0.002(3) 0 0 0.259(3) 0.006(3) 0.027(4) 0 0 -0.002(3) 0.005(3) 0 0 0.021(3) 0.026(3) 1.0153(11) 0.987722 0.987722 0.987722 0.987722 0.987722
C(34) 3.961(14) 0 0 0 0.021(4) 0.074(3) 0 0 -0.177(4) 0 -0.223(4) 0 0 -0.133(4) 0 0 0 0.054(5) 0 0 0.002(5) 0 0 0 -0.002(5) 0 1.0130(15) 0.97709 0.97709 0.97709 0.97709 0.97709
C(35) 4.012(11) 0 0.021(2) 0.037(3) 0 -0.194(2) 0 0 0.008(2) -0.016(3) 0 0.000(2) 0.002(3) 0 0 0.259(3) 0.006(3) 0.027(4) 0 0 -0.002(3) 0.005(3) 0 0 0.021(3) 0.026(3) 1.0153(11) 0.987722 0.987722 0.987722 0.987722 0.987722
C(36) 4.094(7) 0 0.0217(19) 0.0431(19) 0 -0.1929(18) 0 0 0.0083(18) -0.0205(18) 0 0.0080(19) 0.0138(19) 0 0 0.277(2) 0.016(2) 0.016(3) 0 0 0.003(2) -0.007(2) 0 0 0.009(2) 0.010(2) 1.0043(8) 0.968731 0.968731 0.968731 0.968731 0.968731
C(37) 4.000(5) 0 0.016(2) 0.024(2) 0 -0.1943(17) 0 0 0.0105(19) -0.0162(17) 0 0.021(2) 0.0198(19) 0 0 0.2480(18) 0.010(2) 0.018(2) 0 0 0.009(3) -0.015(2) 0 0 0.006(3) -0.011(2) 1.0080(7) 0.986625 0.986625 0.986625 0.986625 0.986625
C(38) 4.000(5) 0 0.016(2) 0.024(2) 0 -0.1943(17) 0 0 0.0105(19) -0.0162(17) 0 0.021(2) 0.0198(19) 0 0 0.2480(18) 0.010(2) 0.018(2) 0 0 0.009(3) -0.015(2) 0 0 0.006(3) -0.011(2) 1.0080(7) 0.986625 0.986625 0.986625 0.986625 0.986625
C(39) 4.094(7) 0 0.0217(19) 0.0431(19) 0 -0.1929(18) 0 0 0.0083(18) -0.0205(18) 0 0.0080(19) 0.0138(19) 0 0 0.277(2) 0.016(2) 0.016(3) 0 0 0.003(2) -0.007(2) 0 0 0.009(2) 0.010(2) 1.0043(8) 0.968731 0.968731 0.968731 0.968731 0.968731
C(40) 3.906(11) 0 -0.001(3) -0.007(2) 0 -0.172(3) 0 0 0.012(3) -0.004(2) 0 0.009(3) -0.004(2) 0 0 0.214(3) 0.000(2) 0.017(3) 0 0 0.005(3) 0.001(3) 0 0 0.013(3) -0.006(3) 1.0188(11) 0.99299 0.99299 0.99299 0.99299 0.99299
C(41) 4.107(15) 0 0 0 -0.029(3) 0.038(3) 0 0 -0.157(3) 0 0.197(4) 0 0 0.128(3) 0 0 0 0.026(4) 0 0 -0.005(4) 0 0 0 0.001(3) 0 1.0010(13) 0.984857 0.984857 0.984857 0.984857 0.984857
C(42) 4.004(8) 0 0.023(3) 0.032(2) 0 -0.1870(19) 0 0 0.005(2) -0.013(2) 0 0.008(2) 0.0153(19) 0 0 0.254(2) 0.006(2) 0.010(3) 0 0 0.004(2) -0.002(3) 0 0 0.016(3) 0.003(2) 1.0099(8) 0.989412 0.989412 0.989412 0.989412 0.989412
C(43) 3.999(4) 0 0 0 0.0393(18) 0.0683(15) 0 0 0.1731(13) 0 -0.2260(17) 0 0 0.1423(16) 0 0 0 0.001(2) 0 0 0.0176(19) 0 0 0 0.0035(18) 0 1.0082(6) 0.985383 0.985383 0.985383 0.985383 0.985383
C(44) 3.999(4) 0 0 0 0.0393(18) 0.0683(15) 0 0 0.1731(13) 0 -0.2260(17) 0 0 0.1423(16) 0 0 0 0.001(2) 0 0 0.0176(19) 0 0 0 0.0035(18) 0 1.0082(6) 0.985383 0.985383 0.985383 0.985383 0.985383
C(45) 3.999(4) 0 0 0 0.0393(18) 0.0683(15) 0 0 0.1731(13) 0 -0.2260(17) 0 0 0.1423(16) 0 0 0 0.001(2) 0 0 0.0176(19) 0 0 0 0.0035(18) 0 1.0082(6) 0.985383 0.985383 0.985383 0.985383 0.985383
C(46) 4.004(8) 0 0.023(3) 0.032(2) 0 -0.1870(19) 0 0 0.005(2) -0.013(2) 0 0.008(2) 0.0153(19) 0 0 0.254(2) 0.006(2) 0.010(3) 0 0 0.004(2) -0.002(3) 0 0 0.016(3) 0.003(2) 1.0099(8) 0.989412 0.989412 0.989412 0.989412 0.989412
C(47) 4.107(15) 0 0 0 -0.029(3) 0.038(3) 0 0 -0.157(3) 0 0.197(4) 0 0 0.128(3) 0 0 0 0.026(4) 0 0 -0.005(4) 0 0 0 0.001(3) 0 1.0010(13) 0.984857 0.984857 0.984857 0.984857 0.984857
C(48) 4.004(8) 0 0.023(3) 0.032(2) 0 -0.1870(19) 0 0 0.005(2) -0.013(2) 0 0.008(2) 0.0153(19) 0 0 0.254(2) 0.006(2) 0.010(3) 0 0 0.004(2) -0.002(3) 0 0 0.016(3) 0.003(2) 1.0099(8) 0.989412 0.989412 0.989412 0.989412 0.989412
C(49) 3.999(4) 0 0 0 0.0393(18) 0.0683(15) 0 0 0.1731(13) 0 -0.2260(17) 0 0 0.1423(16) 0 0 0 0.001(2) 0 0 0.0176(19) 0 0 0 0.0035(18) 0 1.0082(6) 0.985383 0.985383 0.985383 0.985383 0.985383
C(50) 3.999(4) 0 0 0 0.0393(18) 0.0683(15) 0 0 0.1731(13) 0 -0.2260(17) 0 0 0.1423(16) 0 0 0 0.001(2) 0 0 0.0176(19) 0 0 0 0.0035(18) 0 1.0082(6) 0.985383 0.985383 0.985383 0.985383 0.985383
C(51) 3.999(4) 0 0 0 0.0393(18) 0.0683(15) 0 0 0.1731(13) 0 -0.2260(17) 0 0 0.1423(16) 0 0 0 0.001(2) 0 0 0.0176(19) 0 0 0 0.0035(18) 0 1.0082(6) 0.985383 0.985383 0.985383 0.985383 0.985383
C(52) 4.004(8) 0 0.023(3) 0.032(2) 0 -0.1870(19) 0 0 0.005(2) -0.013(2) 0 0.008(2) 0.0153(19) 0 0 0.254(2) 0.006(2) 0.010(3) 0 0 0.004(2) -0.002(3) 0 0 0.016(3) 0.003(2) 1.0099(8) 0.989412 0.989412 0.989412 0.989412 0.989412
H(3) 0.965(2) 0 0 0 0.1515(12) 0.0651(14) 0 0 0 0 0 0 0 0 0 0 0 0 0 0 0 0 0 0 0 0 1.13642 1.2 1.2 1.2 1.2 1.2
H(4) 0.965(2) 0 0 0 0.1515(12) 0.0651(14) 0 0 0 0 0 0 0 0 0 0 0 0 0 0 0 0 0 0 0 0 1.13642 1.2 1.2 1.2 1.2 1.2
H(5) 0.965(2) 0 0 0 0.1515(12) 0.0651(14) 0 0 0 0 0 0 0 0 0 0 0 0 0 0 0 0 0 0 0 0 1.13642 1.2 1.2 1.2 1.2 1.2
H(6) 0.965(2) 0 0 0 0.1515(12) 0.0651(14) 0 0 0 0 0 0 0 0 0 0 0 0 0 0 0 0 0 0 0 0 1.13642 1.2 1.2 1.2 1.2 1.2
H(8) 0.965(2) 0 0 0 0.1515(12) 0.0651(14) 0 0 0 0 0 0 0 0 0 0 0 0 0 0 0 0 0 0 0 0 1.13642 1.2 1.2 1.2 1.2 1.2
H(10) 0.965(2) 0 0 0 0.1515(12) 0.0651(14) 0 0 0 0 0 0 0 0 0 0 0 0 0 0 0 0 0 0 0 0 1.13642 1.2 1.2 1.2 1.2 1.2
H(11) 0.965(2) 0 0 0 0.1515(12) 0.0651(14) 0 0 0 0 0 0 0 0 0 0 0 0 0 0 0 0 0 0 0 0 1.13642 1.2 1.2 1.2 1.2 1.2
H(12) 0.965(2) 0 0 0 0.1515(12) 0.0651(14) 0 0 0 0 0 0 0 0 0 0 0 0 0 0 0 0 0 0 0 0 1.13642 1.2 1.2 1.2 1.2 1.2
H(13) 0.965(2) 0 0 0 0.1515(12) 0.0651(14) 0 0 0 0 0 0 0 0 0 0 0 0 0 0 0 0 0 0 0 0 1.13642 1.2 1.2 1.2 1.2 1.2
H(16) 0.965(2) 0 0 0 0.1515(12) 0.0651(14) 0 0 0 0 0 0 0 0 0 0 0 0 0 0 0 0 0 0 0 0 1.13642 1.2 1.2 1.2 1.2 1.2
H(17) 0.965(2) 0 0 0 0.1515(12) 0.0651(14) 0 0 0 0 0 0 0 0 0 0 0 0 0 0 0 0 0 0 0 0 1.13642 1.2 1.2 1.2 1.2 1.2
H(18) 0.965(2) 0 0 0 0.1515(12) 0.0651(14) 0 0 0 0 0 0 0 0 0 0 0 0 0 0 0 0 0 0 0 0 1.13642 1.2 1.2 1.2 1.2 1.2
H(19) 0.965(2) 0 0 0 0.1515(12) 0.0651(14) 0 0 0 0 0 0 0 0 0 0 0 0 0 0 0 0 0 0 0 0 1.13642 1.2 1.2 1.2 1.2 1.2
H(20) 0.965(2) 0 0 0 0.1515(12) 0.0651(14) 0 0 0 0 0 0 0 0 0 0 0 0 0 0 0 0 0 0 0 0 1.13642 1.2 1.2 1.2 1.2 1.2
H(22) 0.965(2) 0 0 0 0.1515(12) 0.0651(14) 0 0 0 0 0 0 0 0 0 0 0 0 0 0 0 0 0 0 0 0 1.13642 1.2 1.2 1.2 1.2 1.2
H(23) 0.965(2) 0 0 0 0.1515(12) 0.0651(14) 0 0 0 0 0 0 0 0 0 0 0 0 0 0 0 0 0 0 0 0 1.13642 1.2 1.2 1.2 1.2 1.2
H(24) 0.965(2) 0 0 0 0.1515(12) 0.0651(14) 0 0 0 0 0 0 0 0 0 0 0 0 0 0 0 0 0 0 0 0 1.13642 1.2 1.2 1.2 1.2 1.2
H(25) 0.965(2) 0 0 0 0.1515(12) 0.0651(14) 0 0 0 0 0 0 0 0 0 0 0 0 0 0 0 0 0 0 0 0 1.13642 1.2 1.2 1.2 1.2 1.2
H(26) 0.965(2) 0 0 0 0.1515(12) 0.0651(14) 0 0 0 0 0 0 0 0 0 0 0 0 0 0 0 0 0 0 0 0 1.13642 1.2 1.2 1.2 1.2 1.2
H(29) 0.965(2) 0 0 0 0.1515(12) 0.0651(14) 0 0 0 0 0 0 0 0 0 0 0 0 0 0 0 0 0 0 0 0 1.13642 1.2 1.2 1.2 1.2 1.2
H(30) 0.965(2) 0 0 0 0.1515(12) 0.0651(14) 0 0 0 0 0 0 0 0 0 0 0 0 0 0 0 0 0 0 0 0 1.13642 1.2 1.2 1.2 1.2 1.2
H(31) 0.965(2) 0 0 0 0.1515(12) 0.0651(14) 0 0 0 0 0 0 0 0 0 0 0 0 0 0 0 0 0 0 0 0 1.13642 1.2 1.2 1.2 1.2 1.2
H(32) 0.965(2) 0 0 0 0.1515(12) 0.0651(14) 0 0 0 0 0 0 0 0 0 0 0 0 0 0 0 0 0 0 0 0 1.13642 1.2 1.2 1.2 1.2 1.2
H(34) 0.965(2) 0 0 0 0.1515(12) 0.0651(14) 0 0 0 0 0 0 0 0 0 0 0 0 0 0 0 0 0 0 0 0 1.13642 1.2 1.2 1.2 1.2 1.2
H(36) 0.965(2) 0 0 0 0.1515(12) 0.0651(14) 0 0 0 0 0 0 0 0 0 0 0 0 0 0 0 0 0 0 0 0 1.13642 1.2 1.2 1.2 1.2 1.2
H(37) 0.965(2) 0 0 0 0.1515(12) 0.0651(14) 0 0 0 0 0 0 0 0 0 0 0 0 0 0 0 0 0 0 0 0 1.13642 1.2 1.2 1.2 1.2 1.2
H(38) 0.965(2) 0 0 0 0.1515(12) 0.0651(14) 0 0 0 0 0 0 0 0 0 0 0 0 0 0 0 0 0 0 0 0 1.13642 1.2 1.2 1.2 1.2 1.2
H(39) 0.965(2) 0 0 0 0.1515(12) 0.0651(14) 0 0 0 0 0 0 0 0 0 0 0 0 0 0 0 0 0 0 0 0 1.13642 1.2 1.2 1.2 1.2 1.2
H(42) 0.965(2) 0 0 0 0.1515(12) 0.0651(14) 0 0 0 0 0 0 0 0 0 0 0 0 0 0 0 0 0 0 0 0 1.13642 1.2 1.2 1.2 1.2 1.2
H(43) 0.965(2) 0 0 0 0.1515(12) 0.0651(14) 0 0 0 0 0 0 0 0 0 0 0 0 0 0 0 0 0 0 0 0 1.13642 1.2 1.2 1.2 1.2 1.2
H(44) 0.965(2) 0 0 0 0.1515(12) 0.0651(14) 0 0 0 0 0 0 0 0 0 0 0 0 0 0 0 0 0 0 0 0 1.13642 1.2 1.2 1.2 1.2 1.2
H(45) 0.965(2) 0 0 0 0.1515(12) 0.0651(14) 0 0 0 0 0 0 0 0 0 0 0 0 0 0 0 0 0 0 0 0 1.13642 1.2 1.2 1.2 1.2 1.2
H(46) 0.965(2) 0 0 0 0.1515(12) 0.0651(14) 0 0 0 0 0 0 0 0 0 0 0 0 0 0 0 0 0 0 0 0 1.13642 1.2 1.2 1.2 1.2 1.2
H(48) 0.965(2) 0 0 0 0.1515(12) 0.0651(14) 0 0 0 0 0 0 0 0 0 0 0 0 0 0 0 0 0 0 0 0 1.13642 1.2 1.2 1.2 1.2 1.2
H(49) 0.965(2) 0 0 0 0.1515(12) 0.0651(14) 0 0 0 0 0 0 0 0 0 0 0 0 0 0 0 0 0 0 0 0 1.13642 1.2 1.2 1.2 1.2 1.2
H(50) 0.965(2) 0 0 0 0.1515(12) 0.0651(14) 0 0 0 0 0 0 0 0 0 0 0 0 0 0 0 0 0 0 0 0 1.13642 1.2 1.2 1.2 1.2 1.2
H(51) 0.965(2) 0 0 0 0.1515(12) 0.0651(14) 0 0 0 0 0 0 0 0 0 0 0 0 0 0 0 0 0 0 0 0 1.13642 1.2 1.2 1.2 1.2 1.2
H(52) 0.965(2) 0 0 0 0.1515(12) 0.0651(14) 0 0 0 0 0 0 0 0 0 0 0 0 0 0 0 0 0 0 0 0 1.13642 1.2 1.2 1.2 1.2 1.2

loop_
_atom_site_aniso_label
_atom_site_aniso_U_11
_atom_site_aniso_U_22
_atom_site_aniso_U_33
_atom_site_aniso_U_23
_atom_site_aniso_U_13
_atom_site_aniso_U_12
S(1) 0.016450(12) 0.010793(10) 0.018674(12) 0.005350(8) 0.003063(9) 0.004080(9)
S(2) 0.02909(4) 0.01212(3) 0.01727(3) 0.00547(2) 0.00259(3) 0.00351(3)
P(1) 0.010763(10) 0.010258(10) 0.009372(9) 0.003417(7) 0.002104(7) 0.004294(8)
P(2) 0.015567(12) 0.010454(10) 0.008939(9) 0.002361(7) 0.001728(8) 0.004905(9)
C(1) 0.01114(3) 0.01384(4) 0.00902(3) 0.00344(3) 0.00182(3) 0.00592(3)
C(2) 0.01149(3) 0.01430(3) 0.00965(3) 0.00307(3) 0.00184(3) 0.00642(3)
C(3) 0.01438(4) 0.01696(4) 0.01110(3) 0.00382(3) 0.00176(3) 0.00893(3)
C(4) 0.01481(4) 0.02127(5) 0.01388(4) 0.00436(3) 0.00118(3) 0.01054(4)
C(5) 0.01320(4) 0.02741(6) 0.01789(4) 0.00761(4) 0.00313(3) 0.01097(4)
C(6) 0.01233(4) 0.02415(5) 0.01604(4) 0.00727(4) 0.00424(3) 0.00893(4)
C(7) 0.01120(3) 0.01621(4) 0.01102(3) 0.00403(3) 0.00248(3) 0.00621(3)
C(8) 0.01209(4) 0.01669(4) 0.01142(3) 0.00532(3) 0.00316(3) 0.00593(3)
C(9) 0.01169(3) 0.01319(3) 0.00971(3) 0.00393(3) 0.00171(3) 0.00488(3)
C(10) 0.01443(4) 0.01695(4) 0.01163(3) 0.00643(3) 0.00162(3) 0.00598(3)
C(11) 0.01475(4) 0.02228(5) 0.01404(4) 0.00826(4) 0.00038(3) 0.00741(4)
C(12) 0.01285(4) 0.02952(6) 0.01547(4) 0.01001(4) 0.00135(3) 0.00926(4)
C(13) 0.01112(4) 0.02351(5) 0.01252(4) 0.00719(3) 0.00181(3) 0.00727(4)
C(14) 0.01056(3) 0.01340(3) 0.00942(3) 0.00358(3) 0.00129(3) 0.00493(3)
C(15) 0.01150(3) 0.01166(3) 0.01221(3) 0.00428(3) 0.00315(3) 0.00496(3)
C(16) 0.01416(4) 0.01304(4) 0.01997(4) 0.00745(3) 0.00558(3) 0.00626(3)
C(17) 0.01645(4) 0.01396(4) 0.02231(5) 0.00704(3) 0.00455(4) 0.00794(4)
C(18) 0.01541(4) 0.01647(4) 0.02091(5) 0.00525(4) 0.00383(4) 0.00906(4)
C(19) 0.01238(4) 0.01614(4) 0.01829(4) 0.00442(3) 0.00416(3) 0.00651(3)
C(20) 0.01159(3) 0.01287(3) 0.01422(4) 0.00394(3) 0.00345(3) 0.00453(3)
C(21) 0.01278(3) 0.01218(3) 0.00934(3) 0.00347(3) 0.00142(3) 0.00494(3)
C(22) 0.01744(4) 0.01711(4) 0.01081(3) 0.00578(3) 0.00104(3) 0.00639(4)
C(23) 0.02186(5) 0.02250(5) 0.01247(4) 0.00528(4) -0.00262(4) 0.00763(4)
C(24) 0.01868(5) 0.02055(5) 0.01537(4) 0.00171(4) -0.00411(4) 0.00589(4)
C(25) 0.01553(4) 0.01538(4) 0.01639(4) 0.00253(3) -0.00142(3) 0.00299(4)
C(26) 0.01466(4) 0.01315(4) 0.01282(4) 0.00438(3) 0.00004(3) 0.00309(3)
C(27) 0.01287(4) 0.01223(3) 0.00912(3) 0.00221(3) 0.00172(3) 0.00540(3)
C(28) 0.01233(3) 0.01218(3) 0.00951(3) 0.00234(3) 0.00189(3) 0.00504(3)
C(29) 0.01502(4) 0.01587(4) 0.01129(3) 0.00311(3) 0.00213(3) 0.00811(3)
C(30) 0.01452(4) 0.02070(5) 0.01421(4) 0.00430(3) 0.00187(3) 0.00891(4)
C(31) 0.01326(4) 0.02183(5) 0.01538(4) 0.00219(4) -0.00057(3) 0.00608(4)
C(32) 0.01375(4) 0.01664(4) 0.01367(4) 0.00025(3) -0.00042(3) 0.00394(3)
C(33) 0.01250(4) 0.01202(3) 0.01101(3) 0.00141(3) 0.00155(3) 0.00401(3)
C(34) 0.01487(4) 0.01189(3) 0.01281(4) 0.00089(3) 0.00218(3) 0.00517(3)
C(35) 0.01445(4) 0.01233(3) 0.01198(3) 0.00313(3) 0.00318(3) 0.00647(3)
C(36) 0.01835(4) 0.01657(4) 0.01672(4) 0.00456(3) 0.00525(3) 0.01042(4)
C(37) 0.01784(5) 0.02294(5) 0.01906(5) 0.00790(4) 0.00556(4) 0.01277(4)
C(38) 0.01468(4) 0.02475(5) 0.01642(4) 0.00709(4) 0.00285(3) 0.00983(4)
C(39) 0.01331(4) 0.01942(4) 0.01254(4) 0.00390(3) 0.00144(3) 0.00667(4)
C(40) 0.01281(4) 0.01303(3) 0.01031(3) 0.00332(3) 0.00222(3) 0.00575(3)
C(41) 0.01580(4) 0.01342(4) 0.00983(3) 0.00224(3) 0.00054(3) 0.00539(3)
C(42) 0.01942(5) 0.01475(4) 0.01371(4) 0.00461(3) -0.00056(3) 0.00607(4)
C(43) 0.02513(6) 0.02014(5) 0.01531(4) 0.00667(4) 0.00024(4) 0.01098(5)
C(44) 0.02625(6) 0.02624(6) 0.01343(4) 0.00397(4) -0.00190(4) 0.01422(5)
C(45) 0.02270(5) 0.02373(5) 0.01438(4) 0.00047(4) -0.00449(4) 0.00914(5)
C(46) 0.01876(5) 0.01649(4) 0.01298(4) 0.00073(3) -0.00178(3) 0.00523(4)
C(47) 0.01864(4) 0.01637(4) 0.01046(3) 0.00295(3) 0.00323(3) 0.00995(4)
C(48) 0.02990(7) 0.02247(5) 0.01613(4) 0.00305(4) 0.00501(4) 0.01809(5)
C(49) 0.03453(8) 0.03841(9) 0.02218(6) 0.00402(6) 0.00819(5) 0.02762(8)
C(50) 0.02403(6) 0.04719(10) 0.02014(5) 0.00614(6) 0.00755(5) 0.02213(7)
C(51) 0.01682(5) 0.03438(7) 0.01863(5) 0.00637(5) 0.00530(4) 0.01011(5)
C(52) 0.01610(4) 0.02006(5) 0.01587(4) 0.00428(3) 0.00430(3) 0.00760(4)
H(3) 0.029967 0.034976 0.024815 0.014611 0.008271 0.015067
H(4) 0.035034 0.045959 0.030848 0.01579 0.002795 0.02614
H(5) 0.024323 0.053332 0.036818 0.013323 0.007411 0.023583
H(6) 0.027448 0.045879 0.027529 0.015348 0.011405 0.015216
H(8) 0.028329 0.044235 0.025541 0.017627 0.011231 0.014017
H(10) 0.031918 0.046286 0.02335 0.017141 0.008969 0.015633
H(11) 0.033925 0.053854 0.025754 0.017754 -0.001364 0.020896
H(12) 0.020075 0.050103 0.032297 0.013469 0.001071 0.015842
H(13) 0.022887 0.037039 0.025227 0.013686 0.007445 0.010331
H(16) 0.022581 0.026109 0.032067 0.011655 0.009676 0.008047
H(17) 0.036571 0.023219 0.040034 0.014037 0.011809 0.015396
H(18) 0.035244 0.036385 0.044385 0.012595 0.015051 0.024747
H(19) 0.024948 0.036326 0.040204 0.012214 0.015763 0.012268
H(20) 0.029852 0.021087 0.034263 0.009914 0.009499 0.007291
H(22) 0.034013 0.025692 0.026441 0.011527 0.003489 0.006888
H(23) 0.041846 0.042571 0.021685 0.012446 -0.003495 0.015405
H(24) 0.029554 0.044669 0.026833 0.004713 -0.009979 0.006045
H(25) 0.025405 0.030022 0.030266 0.008131 -0.001216 -0.000676
H(26) 0.028461 0.02915 0.021918 0.011315 0.000705 0.00751
H(29) 0.037061 0.028366 0.025938 -0.000881 -0.000063 0.017958
H(30) 0.036085 0.048155 0.03302 0.006549 0.000669 0.02929
H(31) 0.027486 0.050344 0.02888 0.003236 -0.007226 0.015451
H(32) 0.034181 0.029743 0.025123 -0.003703 -0.002608 0.009783
H(34) 0.036595 0.025598 0.025719 -0.004691 -0.000384 0.012569
H(36) 0.041097 0.03284 0.026924 -0.002008 0.003251 0.020276
H(37) 0.034806 0.054345 0.035871 0.007029 0.008363 0.031159
H(38) 0.021105 0.04978 0.033983 0.006208 -0.001027 0.013443
H(39) 0.027804 0.026679 0.026879 -0.000835 -0.001078 0.007633
H(42) 0.030564 0.023895 0.024999 0.005133 -0.001483 0.005419
H(43) 0.046554 0.030315 0.029402 0.014338 0.002165 0.014666
H(44) 0.049403 0.049638 0.024784 0.012182 -0.005888 0.022437
H(45) 0.040528 0.040663 0.027571 0.000583 -0.01168 0.008058
H(46) 0.040141 0.023328 0.031276 0.005117 -0.003325 0.004533
H(48) 0.04722 0.028303 0.034934 0.004274 0.005853 0.018347
H(49) 0.059525 0.054643 0.037823 0.002978 0.012135 0.042844
H(50) 0.038433 0.074995 0.040278 0.011813 0.01884 0.033931
H(51) 0.028982 0.046892 0.038487 0.012593 0.013579 0.010043
H(52) 0.031035 0.026324 0.03084 0.005899 0.008953 0.012374

loop_
_atom_site_label
_atom_site_type_symbol
_atom_site_fract_x
_atom_site_fract_y
_atom_site_fract_z
_atom_site_U_iso_or_equiv
_atom_site_occupancy
_atom_site_symmetry_multiplicity
S(1) S 0.338710(8) 0.550029(7) 0.771169(5) 0.015 1 2
S(2) S 0.790618(10) 0.537315(7) 0.663487(5) 0.021 1 2
P(1) P 0.240530(3) 0.387121(3) 0.7865031(17) 0.01 1 2
P(2) P 0.897288(8) 0.702385(6) 0.655783(4) 0.012 1 2
C(1) C 0.171022(11) 0.374959(10) 0.881909(6) 0.011 1 2
C(2) C 0.039150(12) 0.387531(10) 0.891256(6) 0.011 1 2
C(3) C -0.021020(13) 0.439066(11) 0.840372(6) 0.013 1 2
C(4) C -0.151132(14) 0.444526(12) 0.849780(7) 0.016 1 2
C(5) C -0.23237(3) 0.39753(3) 0.909769(19) 0.018 1 2
C(6) C -0.176481(13) 0.353051(13) 0.961975(8) 0.016 1 2
C(7) C -0.038896(12) 0.349043(11) 0.955328(6) 0.012 1 2
C(8) C 0.021308(12) 0.309867(11) 1.011351(7) 0.013 1 2
C(9) C 0.159553(12) 0.313816(10) 1.009074(6) 0.011 1 2
C(10) C 0.224310(13) 0.287354(11) 1.072639(7) 0.014 1 2
C(11) C 0.361301(14) 0.295537(13) 1.073723(7) 0.016 1 2
C(12) C 0.44074(3) 0.33229(3) 1.010644(18) 0.018 1 2
C(13) C 0.381472(13) 0.356710(12) 0.948085(7) 0.015 1 2
C(14) C 0.237514(12) 0.347350(10) 0.943790(6) 0.011 1 2
C(15) C 0.347443(12) 0.296700(10) 0.767152(6) 0.011 1 2
C(16) C 0.295345(13) 0.177710(11) 0.775857(8) 0.015 1 2
C(17) C 0.375685(14) 0.108220(11) 0.757684(8) 0.016 1 2
C(18) C 0.507356(14) 0.156323(12) 0.729299(8) 0.017 1 2
C(19) C 0.558966(13) 0.274193(12) 0.720094(8) 0.015 1 2
C(20) C 0.479729(12) 0.345051(10) 0.739674(7) 0.013 1 2
C(21) C 0.084036(12) 0.298658(10) 0.715628(6) 0.011 1 2
C(22) C 0.067442(14) 0.337643(12) 0.647452(7) 0.015 1 2
C(23) C -0.054620(16) 0.274529(14) 0.594363(8) 0.019 1 2
C(24) C -0.15934(3) 0.17206(3) 0.609072(18) 0.019 1 2
C(25) C -0.141675(14) 0.130927(12) 0.676270(8) 0.017 1 2
C(26) C -0.020480(13) 0.194201(11) 0.729464(7) 0.014 1 2
C(27) C 0.925902(12) 0.813234(10) 0.748495(6) 0.011 1 2
C(28) C 1.048264(12) 0.847136(10) 0.802853(6) 0.011 1 2
C(29) C 1.140706(13) 0.782962(11) 0.798687(7) 0.013 1 2
C(30) C 1.255449(14) 0.818602(13) 0.853823(7) 0.016 1 2
C(31) C 1.288810(14) 0.922163(13) 0.916392(8) 0.017 1 2
C(32) C 1.201645(13) 0.984185(12) 0.924284(7) 0.016 1 2
C(33) C 1.077534(12) 0.946288(10) 0.869813(6) 0.012 1 2
C(34) C 0.981934(13) 1.003077(10) 0.883039(7) 0.013 1 2
C(35) C 0.852173(13) 0.959295(10) 0.836353(7) 0.012 1 2
C(36) C 0.748732(15) 1.009493(12) 0.857099(8) 0.016 1 2
C(37) C 0.616418(15) 0.960100(14) 0.816458(8) 0.018 1 2
C(38) C 0.581201(14) 0.857875(14) 0.752547(8) 0.018 1 2
C(39) C 0.679940(13) 0.810914(12) 0.728822(7) 0.015 1 2
C(40) C 0.820904(12) 0.860897(10) 0.768805(6) 0.012 1 2
C(41) C 0.815810(13) 0.746837(10) 0.579338(6) 0.013 1 2
C(42) C 0.869494(15) 0.864429(12) 0.568404(7) 0.016 1 2
C(43) C 0.81299(4) 0.89187(3) 0.504688(18) 0.019 1 2
C(44) C 0.70260(4) 0.80308(3) 0.451915(18) 0.021 1 2
C(45) C 0.64715(4) 0.68631(3) 0.463435(18) 0.021 1 2
C(46) C 0.70364(3) 0.65819(3) 0.526991(17) 0.017 1 2
C(47) C 1.07130(3) 0.72515(3) 0.621506(15) 0.014 1 2
C(48) C 1.10161(4) 0.62439(3) 0.591605(18) 0.021 1 2
C(49) C 1.23143(4) 0.63791(4) 0.56215(2) 0.028 1 2
C(50) C 1.33135(4) 0.75183(4) 0.56244(2) 0.028 1 2
C(51) C 1.30123(3) 0.85262(4) 0.592631(19) 0.023 1 2
C(52) C 1.17197(3) 0.83984(3) 0.621978(17) 0.017 1 2
H(3) H 0.04005 0.478774 0.79573 0.028 1 2
H(4) H -0.191994 0.486826 0.8117 0.033 1 2
H(5) H -0.33488 0.403619 0.9151 0.035 1 2
H(6) H -0.230396 0.32306 1.011467 0.032 1 2
H(8) H -0.040082 0.27995 1.058633 0.031 1 2
H(10) H 0.163224 0.265348 1.121576 0.032 1 2
H(11) H 0.412574 0.280157 1.123337 0.035 1 2
H(12) H 0.551558 0.344827 1.014039 0.033 1 2
H(13) H 0.446331 0.390659 0.902978 0.028 1 2
H(16) H 0.193882 0.139079 0.798171 0.026 1 2
H(17) H 0.335489 0.016916 0.765714 0.031 1 2
H(18) H 0.569821 0.102199 0.715448 0.035 1 2
H(19) H 0.660898 0.311602 0.697991 0.033 1 2
H(20) H 0.520256 0.43722 0.733347 0.029 1 2
H(22) H 0.148322 0.419093 0.637561 0.029 1 2
H(23) H -0.068309 0.306308 0.542129 0.035 1 2
H(24) H -0.255474 0.124502 0.568754 0.037 1 2
H(25) H -0.22153 0.049657 0.687077 0.032 1 2
H(26) H -0.01106 0.164763 0.783318 0.027 1 2
H(29) H 1.117253 0.701267 0.753908 0.03 1 2
H(30) H 1.320093 0.765788 0.850208 0.036 1 2
H(31) H 1.380826 0.949912 0.958859 0.036 1 2
H(32) H 1.220773 1.061473 0.972179 0.032 1 2
H(34) H 1.006533 1.080054 0.93193 0.031 1 2
H(36) H 0.777743 1.085969 0.906743 0.033 1 2
H(37) H 0.536166 0.995464 0.832849 0.038 1 2
H(38) H 0.474295 0.81535 0.722812 0.036 1 2
H(39) H 0.648533 0.729915 0.68251 0.029 1 2
H(42) H 0.953913 0.93621 0.608878 0.028 1 2
H(43) H 0.855848 0.983404 0.49711 0.034 1 2
H(44) H 0.660271 0.825778 0.402478 0.04 1 2
H(45) H 0.561032 0.616303 0.422992 0.04 1 2
H(46) H 0.661174 0.567758 0.536584 0.034 1 2
H(48) H 1.023582 0.535929 0.591685 0.036 1 2
H(49) H 1.253121 0.558876 0.538477 0.045 1 2
H(50) H 1.432254 0.763101 0.539584 0.048 1 2
H(51) H 1.378391 0.941972 0.593896 0.039 1 2
H(52) H 1.152949 0.91973 0.64707 0.029 1 2

loop_
_geom_angle_atom_site_label_1
_geom_angle_atom_site_label_2
_geom_angle_atom_site_label_3
_geom_angle
_geom_angle_site_symmetry_1
_geom_angle_site_symmetry_2
_geom_angle_site_symmetry_3
_geom_angle_publ_flag
S(1) P(1) C(1) 116.17966884073 1_555 1_555 1_555 yes
S(1) P(1) C(15) 112.51858528667 1_555 1_555 1_555 yes
S(1) P(1) C(21) 113.05237780777 1_555 1_555 1_555 yes
C(1) P(1) C(15) 109.00697629839 1_555 1_555 1_555 yes
C(1) P(1) C(21) 103.08556832259 1_555 1_555 1_555 yes
C(15) P(1) C(21) 101.6525086686 1_555 1_555 1_555 yes
S(2) P(2) C(27) 113.94089647648 1_555 1_555 1_555 yes
S(2) P(2) C(41) 112.79461022388 1_555 1_555 1_555 yes
S(2) P(2) C(47) 112.91944474859 1_555 1_555 1_555 yes
C(27) P(2) C(41) 108.12853537755 1_555 1_555 1_555 yes
C(27) P(2) C(47) 107.11377123894 1_555 1_555 1_555 yes
C(41) P(2) C(47) 101.00093222309 1_555 1_555 1_555 yes
P(1) C(1) C(2) 116.81306127232 1_555 1_555 1_555 yes
P(1) C(1) C(14) 123.44108946373 1_555 1_555 1_555 yes
C(2) C(1) C(14) 119.64604506079 1_555 1_555 1_555 yes
C(1) C(2) C(3) 123.46495682321 1_555 1_555 1_555 yes
C(1) C(2) C(7) 119.44726389461 1_555 1_555 1_555 yes
C(3) C(2) C(7) 117.08010595823 1_555 1_555 1_555 yes
C(2) C(3) C(4) 121.23173162281 1_555 1_555 1_555 yes
C(2) C(3) H(3) 119.3838899099 1_555 1_555 1_555 yes
C(4) C(3) H(3) 119.29920770282 1_555 1_555 1_555 yes
C(3) C(4) C(5) 121.05330870464 1_555 1_555 1_555 yes
C(3) C(4) H(4) 119.4284667704 1_555 1_555 1_555 yes
C(5) C(4) H(4) 119.50753396789 1_555 1_555 1_555 yes
C(4) C(5) C(6) 119.72390569003 1_555 1_555 1_555 yes
C(4) C(5) H(5) 118.63183816854 1_555 1_555 1_555 yes
C(6) C(5) H(5) 121.51534055571 1_555 1_555 1_555 yes
C(5) C(6) C(7) 120.68080139712 1_555 1_555 1_555 yes
C(5) C(6) H(6) 122.49845255417 1_555 1_555 1_555 yes
C(7) C(6) H(6) 116.7650453739 1_555 1_555 1_555 yes
C(2) C(7) C(6) 119.94453198687 1_555 1_555 1_555 yes
C(2) C(7) C(8) 119.50729903755 1_555 1_555 1_555 yes
C(6) C(7) C(8) 120.53978567516 1_555 1_555 1_555 yes
C(7) C(8) C(9) 121.25176565372 1_555 1_555 1_555 yes
C(7) C(8) H(8) 118.25539538255 1_555 1_555 1_555 yes
C(9) C(8) H(8) 120.43210717037 1_555 1_555 1_555 yes
C(8) C(9) C(10) 119.78998055365 1_555 1_555 1_555 yes
C(8) C(9) C(14) 120.05728598518 1_555 1_555 1_555 yes
C(10) C(9) C(14) 120.13487147884 1_555 1_555 1_555 yes
C(9) C(10) C(11) 121.1168828468 1_555 1_555 1_555 yes
C(9) C(10) H(10) 117.81687686654 1_555 1_555 1_555 yes
C(11) C(10) H(10) 120.98155628209 1_555 1_555 1_555 yes
C(10) C(11) C(12) 119.16258755367 1_555 1_555 1_555 yes
C(10) C(11) H(11) 121.30309607448 1_555 1_555 1_555 yes
C(12) C(11) H(11) 119.41744210846 1_555 1_555 1_555 yes
C(11) C(12) C(13) 121.34172450437 1_555 1_555 1_555 yes
C(11) C(12) H(12) 118.69846190173 1_555 1_555 1_555 yes
C(13) C(12) H(12) 119.90071726769 1_555 1_555 1_555 yes
C(12) C(13) C(14) 121.41632431112 1_555 1_555 1_555 yes
C(12) C(13) H(13) 119.83606677624 1_555 1_555 1_555 yes
C(14) C(13) H(13) 118.5672067016 1_555 1_555 1_555 yes
C(1) C(14) C(9) 118.88446346936 1_555 1_555 1_555 yes
C(1) C(14) C(13) 124.24762756572 1_555 1_555 1_555 yes
C(9) C(14) C(13) 116.78157884093 1_555 1_555 1_555 yes
P(1) C(15) C(16) 120.77868274454 1_555 1_555 1_555 yes
P(1) C(15) C(20) 119.39151210127 1_555 1_555 1_555 yes
C(16) C(15) C(20) 119.75574489019 1_555 1_555 1_555 yes
C(15) C(16) C(17) 120.12307183825 1_555 1_555 1_555 yes
C(15) C(16) H(16) 120.88458950142 1_555 1_555 1_555 yes
C(17) C(16) H(16) 118.97217272298 1_555 1_555 1_555 yes
C(16) C(17) C(18) 120.03653943137 1_555 1_555 1_555 yes
C(16) C(17) H(17) 119.60395467362 1_555 1_555 1_555 yes
C(18) C(17) H(17) 120.35950548695 1_555 1_555 1_555 yes
C(17) C(18) C(19) 119.97189086962 1_555 1_555 1_555 yes
C(17) C(18) H(18) 119.88014195947 1_555 1_555 1_555 yes
C(19) C(18) H(18) 120.13987965606 1_555 1_555 1_555 yes
C(18) C(19) C(20) 120.16794761141 1_555 1_555 1_555 yes
C(18) C(19) H(19) 120.09607167247 1_555 1_555 1_555 yes
C(20) C(19) H(19) 119.73538110019 1_555 1_555 1_555 yes
C(15) C(20) C(19) 119.92865535247 1_555 1_555 1_555 yes
C(15) C(20) H(20) 119.71716332641 1_555 1_555 1_555 yes
C(19) C(20) H(20) 120.35346594706 1_555 1_555 1_555 yes
P(1) C(21) C(22) 119.12421035709 1_555 1_555 1_555 yes
P(1) C(21) C(26) 121.18329846853 1_555 1_555 1_555 yes
C(22) C(21) C(26) 119.67836782867 1_555 1_555 1_555 yes
C(21) C(22) C(23) 120.0518087158 1_555 1_555 1_555 yes
C(21) C(22) H(22) 119.15203510843 1_555 1_555 1_555 yes
C(23) C(22) H(22) 120.75329943839 1_555 1_555 1_555 yes
C(22) C(23) C(24) 120.0570725944 1_555 1_555 1_555 yes
C(22) C(23) H(23) 119.84839346655 1_555 1_555 1_555 yes
C(24) C(23) H(23) 120.0881574164 1_555 1_555 1_555 yes
C(23) C(24) C(25) 120.12740691874 1_555 1_555 1_555 yes
C(23) C(24) H(24) 120.0804239942 1_555 1_555 1_555 yes
C(25) C(24) H(24) 119.78811352431 1_555 1_555 1_555 yes
C(24) C(25) C(26) 119.83999773781 1_555 1_555 1_555 yes
C(24) C(25) H(25) 120.3934538614 1_555 1_555 1_555 yes
C(26) C(25) H(25) 119.76545177463 1_555 1_555 1_555 yes
C(21) C(26) C(25) 120.21462167076 1_555 1_555 1_555 yes
C(21) C(26) H(26) 120.49182506012 1_555 1_555 1_555 yes
C(25) C(26) H(26) 119.1886923073 1_555 1_555 1_555 yes
P(2) C(27) C(28) 120.61233027919 1_555 1_555 1_555 yes
P(2) C(27) C(40) 119.73466852934 1_555 1_555 1_555 yes
C(28) C(27) C(40) 119.5473802615 1_555 1_555 1_555 yes
C(27) C(28) C(29) 124.01000164809 1_555 1_555 1_555 yes
C(27) C(28) C(33) 119.01575249344 1_555 1_555 1_555 yes
C(29) C(28) C(33) 116.8169139627 1_555 1_555 1_555 yes
C(28) C(29) C(30) 121.32051811399 1_555 1_555 1_555 yes
C(28) C(29) H(29) 120.49957627125 1_555 1_555 1_555 yes
C(30) C(29) H(29) 118.05410023522 1_555 1_555 1_555 yes
C(29) C(30) C(31) 121.0494647712 1_555 1_555 1_555 yes
C(29) C(30) H(30) 119.21857859069 1_555 1_555 1_555 yes
C(31) C(30) H(30) 119.71892750573 1_555 1_555 1_555 yes
C(30) C(31) C(32) 119.80789641727 1_555 1_555 1_555 yes
C(30) C(31) H(31) 120.09674479387 1_555 1_555 1_555 yes
C(32) C(31) H(31) 120.05895097488 1_555 1_555 1_555 yes
C(31) C(32) C(33) 120.53828794032 1_555 1_555 1_555 yes
C(31) C(32) H(32) 122.32933357666 1_555 1_555 1_555 yes
C(33) C(32) H(32) 117.10778431225 1_555 1_555 1_555 yes
C(28) C(33) C(32) 120.19118882406 1_555 1_555 1_555 yes
C(28) C(33) C(34) 119.86234062986 1_555 1_555 1_555 yes
C(32) C(33) C(34) 119.9126929475 1_555 1_555 1_555 yes
C(33) C(34) C(35) 121.18625241463 1_555 1_555 1_555 yes
C(33) C(34) H(34) 119.64165372415 1_555 1_555 1_555 yes
C(35) C(34) H(34) 119.11573349714 1_555 1_555 1_555 yes
C(34) C(35) C(36) 120.09832844003 1_555 1_555 1_555 yes
C(34) C(35) C(40) 119.76683554345 1_555 1_555 1_555 yes
C(36) C(35) C(40) 120.10311981708 1_555 1_555 1_555 yes
C(35) C(36) C(37) 120.67979703594 1_555 1_555 1_555 yes
C(35) C(36) H(36) 117.99893171181 1_555 1_555 1_555 yes
C(37) C(36) H(36) 121.30185508732 1_555 1_555 1_555 yes
C(36) C(37) C(38) 119.66901528737 1_555 1_555 1_555 yes
C(36) C(37) H(37) 121.33960771391 1_555 1_555 1_555 yes
C(38) C(37) H(37) 118.96750996328 1_555 1_555 1_555 yes
C(37) C(38) C(39) 121.09952465206 1_555 1_555 1_555 yes
C(37) C(38) H(38) 119.58931892829 1_555 1_555 1_555 yes
C(39) C(38) H(38) 119.30115076675 1_555 1_555 1_555 yes
C(38) C(39) C(40) 121.2294522968 1_555 1_555 1_555 yes
C(38) C(39) H(39) 119.51690957831 1_555 1_555 1_555 yes
C(40) C(39) H(39) 119.02749805808 1_555 1_555 1_555 yes
C(27) C(40) C(35) 119.26699422021 1_555 1_555 1_555 yes
C(27) C(40) C(39) 123.58106326164 1_555 1_555 1_555 yes
C(35) C(40) C(39) 117.00501039299 1_555 1_555 1_555 yes
P(2) C(41) C(42) 121.81191897273 1_555 1_555 1_555 yes
P(2) C(41) C(46) 118.46089701899 1_555 1_555 1_555 yes
C(42) C(41) C(46) 119.54707006182 1_555 1_555 1_555 yes
C(41) C(42) C(43) 119.94405203516 1_555 1_555 1_555 yes
C(41) C(42) H(42) 121.70123794623 1_555 1_555 1_555 yes
C(43) C(42) H(42) 118.34979645158 1_555 1_555 1_555 yes
C(42) C(43) C(44) 120.43731690241 1_555 1_555 1_555 yes
C(42) C(43) H(43) 118.96348853766 1_555 1_555 1_555 yes
C(44) C(43) H(43) 120.59810244535 1_555 1_555 1_555 yes
C(43) C(44) C(45) 119.77139262854 1_555 1_555 1_555 yes
C(43) C(44) H(44) 119.52209115568 1_555 1_555 1_555 yes
C(45) C(44) H(44) 120.70531140075 1_555 1_555 1_555 yes
C(44) C(45) C(46) 120.04279824666 1_555 1_555 1_555 yes
C(44) C(45) H(45) 120.63890732649 1_555 1_555 1_555 yes
C(46) C(45) H(45) 119.31364906869 1_555 1_555 1_555 yes
C(41) C(46) C(45) 120.24000898057 1_555 1_555 1_555 yes
C(41) C(46) H(46) 119.10352758446 1_555 1_555 1_555 yes
C(45) C(46) H(46) 120.65616793281 1_555 1_555 1_555 yes
P(2) C(47) C(48) 118.445374507 1_555 1_555 1_555 yes
P(2) C(47) C(52) 121.89258890802 1_555 1_555 1_555 yes
C(48) C(47) C(52) 119.62428941669 1_555 1_555 1_555 yes
C(47) C(48) C(49) 120.13794698387 1_555 1_555 1_555 yes
C(47) C(48) H(48) 119.30462044423 1_555 1_555 1_555 yes
C(49) C(48) H(48) 120.55721746656 1_555 1_555 1_555 yes
C(48) C(49) C(50) 120.25522181362 1_555 1_555 1_555 yes
C(48) C(49) H(49) 119.38706755276 1_555 1_555 1_555 yes
C(50) C(49) H(49) 120.35400967124 1_555 1_555 1_555 yes
C(49) C(50) C(51) 119.59720109047 1_555 1_555 1_555 yes
C(49) C(50) H(50) 120.72158208134 1_555 1_555 1_555 yes
C(51) C(50) H(50) 119.68114113125 1_555 1_555 1_555 yes
C(50) C(51) C(52) 120.47044988526 1_555 1_555 1_555 yes
C(50) C(51) H(51) 120.48629210808 1_555 1_555 1_555 yes
C(52) C(51) H(51) 119.04217682922 1_555 1_555 1_555 yes
C(47) C(52) C(51) 119.91408903954 1_555 1_555 1_555 yes
C(47) C(52) H(52) 121.12683366792 1_555 1_555 1_555 yes
C(51) C(52) H(52) 118.9126204614 1_555 1_555 1_555 yes

loop_
_geom_bond_atom_site_label_1
_geom_bond_atom_site_label_2
_geom_bond_distance
_geom_bond_site_symmetry_1
_geom_bond_site_symmetry_2
_geom_bond_publ_flag
S(1) P(1) 1.955135925296 1_555 1_555 yes
S(2) P(2) 1.948370051975 1_555 1_555 yes
P(1) C(1) 1.8274446963889 1_555 1_555 yes
P(1) C(15) 1.824844293398 1_555 1_555 yes
P(1) C(21) 1.8249212536382 1_555 1_555 yes
P(2) C(27) 1.8278898050985 1_555 1_555 yes
P(2) C(41) 1.8278154924539 1_555 1_555 yes
P(2) C(47) 1.82617099741 1_555 1_555 yes
C(1) C(2) 1.4226594729015 1_555 1_555 yes
C(1) C(14) 1.4213373082462 1_555 1_555 yes
C(2) C(3) 1.4340916052303 1_555 1_555 yes
C(2) C(7) 1.4365144118075 1_555 1_555 yes
C(3) C(4) 1.3684264627618 1_555 1_555 yes
C(3) H(3) 1.0830175480538 1_555 1_555 yes
C(4) C(5) 1.4236901579563 1_555 1_555 yes
C(4) H(4) 1.0829991117924 1_555 1_555 yes
C(5) C(6) 1.3638002721779 1_555 1_555 yes
C(5) H(5) 1.083003077067 1_555 1_555 yes
C(6) C(7) 1.4321100410414 1_555 1_555 yes
C(6) H(6) 1.0830021515869 1_555 1_555 yes
C(7) C(8) 1.3939157775603 1_555 1_555 yes
C(8) C(9) 1.3974279942467 1_555 1_555 yes
C(8) H(8) 1.0830013562458 1_555 1_555 yes
C(9) C(10) 1.4271600292813 1_555 1_555 yes
C(9) C(14) 1.4384118864324 1_555 1_555 yes
C(10) C(11) 1.3652334859986 1_555 1_555 yes
C(10) H(10) 1.0829978954765 1_555 1_555 yes
C(11) C(12) 1.4226616638166 1_555 1_555 yes
C(11) H(11) 1.0829905936726 1_555 1_555 yes
C(12) C(13) 1.3697870323787 1_555 1_555 yes
C(12) H(12) 1.0830007794859 1_555 1_555 yes
C(13) C(14) 1.4314606098209 1_555 1_555 yes
C(13) H(13) 1.0829905524196 1_555 1_555 yes
C(15) C(16) 1.4011774276269 1_555 1_555 yes
C(15) C(20) 1.3956701837568 1_555 1_555 yes
C(16) C(17) 1.3924208502419 1_555 1_555 yes
C(16) H(16) 1.0830035546688 1_555 1_555 yes
C(17) C(18) 1.3972823347903 1_555 1_555 yes
C(17) H(17) 1.0829964013064 1_555 1_555 yes
C(18) C(19) 1.3913098170131 1_555 1_555 yes
C(18) H(18) 1.0829958409755 1_555 1_555 yes
C(19) C(20) 1.3995151592018 1_555 1_555 yes
C(19) H(19) 1.0830048155601 1_555 1_555 yes
C(20) H(20) 1.0829984786617 1_555 1_555 yes
C(21) C(22) 1.3929284630782 1_555 1_555 yes
C(21) C(26) 1.3996316412918 1_555 1_555 yes
C(22) C(23) 1.3950279722761 1_555 1_555 yes
C(22) H(22) 1.0830037595978 1_555 1_555 yes
C(23) C(24) 1.3900185409217 1_555 1_555 yes
C(23) H(23) 1.0830105159859 1_555 1_555 yes
C(24) C(25) 1.3951696898343 1_555 1_555 yes
C(24) H(24) 1.0829988564066 1_555 1_555 yes
C(25) C(26) 1.3902500521117 1_555 1_555 yes
C(25) H(25) 1.0830071858761 1_555 1_555 yes
C(26) H(26) 1.0829936503681 1_555 1_555 yes
C(27) C(28) 1.4242663259569 1_555 1_555 yes
C(27) C(40) 1.4242163901674 1_555 1_555 yes
C(28) C(29) 1.4371198524626 1_555 1_555 yes
C(28) C(33) 1.4407074860283 1_555 1_555 yes
C(29) C(30) 1.3716194723852 1_555 1_555 yes
C(29) H(29) 1.0829952739334 1_555 1_555 yes
C(30) C(31) 1.4238181789083 1_555 1_555 yes
C(30) H(30) 1.0829987103599 1_555 1_555 yes
C(31) C(32) 1.3682196474724 1_555 1_555 yes
C(31) H(31) 1.0829950234118 1_555 1_555 yes
C(32) C(33) 1.4312748294548 1_555 1_555 yes
C(32) H(32) 1.08299634369 1_555 1_555 yes
C(33) C(34) 1.3988415869709 1_555 1_555 yes
C(34) C(35) 1.3960001726934 1_555 1_555 yes
C(34) H(34) 1.0829951284738 1_555 1_555 yes
C(35) C(36) 1.4314897151012 1_555 1_555 yes
C(35) C(40) 1.4391558046455 1_555 1_555 yes
C(36) C(37) 1.3662514084754 1_555 1_555 yes
C(36) H(36) 1.0829905755089 1_555 1_555 yes
C(37) C(38) 1.4249055245438 1_555 1_555 yes
C(37) H(37) 1.0830046115784 1_555 1_555 yes
C(38) C(39) 1.3728198171005 1_555 1_555 yes
C(38) H(38) 1.082995285758 1_555 1_555 yes
C(39) C(40) 1.4342645755083 1_555 1_555 yes
C(39) H(39) 1.083000077971 1_555 1_555 yes
C(41) C(42) 1.3983725909161 1_555 1_555 yes
C(41) C(46) 1.3968704467181 1_555 1_555 yes
C(42) C(43) 1.3929436395301 1_555 1_555 yes
C(42) H(42) 1.0829997408618 1_555 1_555 yes
C(43) C(44) 1.3918544445362 1_555 1_555 yes
C(43) H(43) 1.0829956946267 1_555 1_555 yes
C(44) C(45) 1.3929726114944 1_555 1_555 yes
C(44) H(44) 1.0830093457014 1_555 1_555 yes
C(45) C(46) 1.3952063943511 1_555 1_555 yes
C(45) H(45) 1.0830066970255 1_555 1_555 yes
C(46) H(46) 1.0829974946394 1_555 1_555 yes
C(47) C(48) 1.394830533533 1_555 1_555 yes
C(47) C(52) 1.4000552942106 1_555 1_555 yes
C(48) C(49) 1.395528674184 1_555 1_555 yes
C(48) H(48) 1.082995075422 1_555 1_555 yes
C(49) C(50) 1.3911164524904 1_555 1_555 yes
C(49) H(49) 1.0830069337834 1_555 1_555 yes
C(50) C(51) 1.3950606982363 1_555 1_555 yes
C(50) H(50) 1.0830006039703 1_555 1_555 yes
C(51) C(52) 1.3911114848068 1_555 1_555 yes
C(51) H(51) 1.0829961295595 1_555 1_555 yes
C(52) H(52) 1.0830047428921 1_555 1_555 yes

loop_
_atom_site_anharm_gc_c_label
_atom_site_anharm_gc_c_111
_atom_site_anharm_gc_c_222
_atom_site_anharm_gc_c_333
_atom_site_anharm_gc_c_112
_atom_site_anharm_gc_c_122
_atom_site_anharm_gc_c_113
_atom_site_anharm_gc_c_133
_atom_site_anharm_gc_c_223
_atom_site_anharm_gc_c_233
_atom_site_anharm_gc_c_123
S(1) 0.000006(8) 0.000006(4) 0.0000148(14) 0.000007(4) 0.000007(3) 0.000022(2) 0.0000022(14) -0.0000008(16) -0.0000017(11) 0.0000041(15)
S(2) 0.001335(13) 0.000013(5) 0.0000182(15) 0.000185(6) 0.000007(4) 0.000016(3) 0.0000287(17) 0.0000154(17) 0.0000182(12) -0.0000029(18)
P(2) 0.000360(8) 0.000024(4) 0.0000011(11) 0.000109(4) 0.000046(3) 0.000015(2) 0.0000048(11) 0.0000057(14) -0.0000007(9) 0.0000042(14)
C(5) -0.00005(3) -0.00058(2) -0.000001(5) -0.000170(18) -0.000322(17) -0.000041(9) -0.000009(5) -0.000129(9) -0.000030(5) -0.000075(7)
C(12) 0.00003(3) -0.00003(3) -0.000030(5) 0.000083(17) 0.000073(17) -0.000007(8) 0.000003(5) -0.000091(9) -0.000037(5) -0.000007(7)
C(24) 0.00033(3) 0.00003(2) -0.000005(5) 0.000101(18) 0.000108(16) -0.000097(10) 0.000025(5) -0.000020(7) 0.000016(4) -0.000034(6)
C(43) -0.00023(4) -0.00009(2) 0.000003(5) -0.00007(2) -0.000036(17) 0.000086(11) 0.000003(5) 0.000018(7) -0.000002(5) 0.000061(7)
C(44) 0.00009(4) -0.00013(2) 0.000017(5) 0.00002(2) -0.00005(2) 0.000065(11) -0.000015(5) 0.000077(8) 0.000005(5) 0.000064(8)
C(45) 0.00036(4) -0.00004(2) 0.000020(5) 0.00010(2) 0.000030(18) -0.000022(11) -0.000005(5) 0.000096(8) -0.000006(5) 0.000019(7)
C(46) 0.00033(3) -0.000037(18) 0.000017(4) 0.000037(17) -0.000001(14) -0.000020(9) -0.000005(5) 0.000021(6) -0.000018(4) -0.000024(6)
C(47) 0.00056(3) 0.000103(16) 0.000002(4) 0.000315(17) 0.000201(14) 0.000046(8) 0.000013(4) 0.000020(6) 0.000006(3) 0.000032(5)
C(48) 0.00103(5) 0.00030(2) 0.000018(5) 0.00071(3) 0.00049(2) 0.000061(13) 0.000049(6) 0.000010(8) 0.000029(5) 0.000037(8)
C(49) 0.00099(6) 0.00081(4) 0.000050(7) 0.00083(4) 0.00076(4) 0.000036(17) 0.000090(8) -0.000039(12) 0.000081(7) -0.000010(12)
C(50) 0.00058(4) 0.00081(5) 0.000011(6) 0.00057(3) 0.00060(3) 0.000040(13) 0.000016(7) -0.000062(14) 0.000017(7) 0.000009(11)
C(51) 0.00022(3) 0.00033(3) 0.000012(6) 0.00031(2) 0.00033(2) 0.000038(10) 0.000025(6) 0.000028(11) 0.000003(6) 0.000057(8)
C(52) 0.00026(3) 0.00019(2) 0.000003(5) 0.000237(17) 0.000245(15) 0.000042(9) 0.000027(5) 0.000044(7) 0.000021(4) 0.000051(6)

loop_
_atom_site_anharm_gc_d_label
_atom_site_anharm_gc_d_1111
_atom_site_anharm_gc_d_2222
_atom_site_anharm_gc_d_3333
_atom_site_anharm_gc_d_1112
_atom_site_anharm_gc_d_1222
_atom_site_anharm_gc_d_1113
_atom_site_anharm_gc_d_1333
_atom_site_anharm_gc_d_2223
_atom_site_anharm_gc_d_2333
_atom_site_anharm_gc_d_1122
_atom_site_anharm_gc_d_1133
_atom_site_anharm_gc_d_2233
_atom_site_anharm_gc_d_1123
_atom_site_anharm_gc_d_1223
_atom_site_anharm_gc_d_1233
S(2) 0.000110(9) 0.000012(2) 0.0000017(5) 0.000022(4) 0.0000041(18) -0.000001(2) -0.0000001(5) 0.0000033(8) 0.0000004(4) 0.000005(2) 0.0000027(8) 0.0000010(5) 0.0000004(10) 0.0000005(7) 0.0000001(5)

_cod_database_fobs_code 2108403
